data_7237302
loop_
_publ_author_name
'Kaczmarek, Anna M.'

_publ_section_title
;
 Eu3+/Tb3+ and Dy3+ POM@MOFs and 2D coordination polymers based on
 pyridine-2,6-dicarboxylic acid for ratiometric optical temperature
 sensing
;
_journal_issue 22
_journal_name_full 'Journal of Materials Chemistry C'
_journal_page_first 5916
_journal_paper_doi 10.1039/C8TC01062E
_journal_volume 6
_journal_year 2018
_chemical_absolute_configuration ad
_chemical_formula_moiety 'C28 H12 La4 N4 O32, Mo12 O40 Si, 2(O)'
_chemical_formula_sum 'C28 H12 La4 Mo12 N4 O74 Si'
_chemical_formula_weight 3323.43
_space_group_crystal_system monoclinic
_space_group_IT_number 9
_space_group_name_Hall 'I -2ya'
_space_group_name_H-M_alt 'I 1 a 1'
_atom_sites_solution_hydrogens geom
_atom_sites_solution_primary dual
_audit_creation_date 2018-02-14
_audit_creation_method
;
Olex2 1.2
(compiled Aug 10 2017 17:28:52 for OlexSys, GUI svn.r5381)
;
_audit_update_record
;
2018-03-01 deposited with the CCDC.
2018-05-03 downloaded from the CCDC.
;
_cell_angle_alpha 90
_cell_angle_beta 92.948(2)
_cell_angle_gamma 90
_cell_formula_units_Z 4
_cell_length_a 22.4498(4)
_cell_length_b 15.6306(2)
_cell_length_c 22.1378(3)
_cell_measurement_reflns_used 14152
_cell_measurement_temperature 100.0(1)
_cell_measurement_theta_max 29.3780
_cell_measurement_theta_min 3.1660
_cell_volume 7758.0(2)
_computing_cell_refinement 'CrysAlisPro 1.171.38.41 (Rigaku OD, 2015)'
_computing_data_collection 'CrysAlisPro 1.171.38.41 (Rigaku OD, 2015)'
_computing_data_reduction 'CrysAlisPro 1.171.38.41 (Rigaku OD, 2015)'
_computing_molecular_graphics 'Olex2 (Dolomanov et al., 2009)'
_computing_publication_material 'Olex2 (Dolomanov et al., 2009)'
_computing_structure_refinement 'ShelXL (Sheldrick, 2015)'
_computing_structure_solution 'ShelXT (Sheldrick, 2015)'
_diffrn_ambient_environment N~2~
_diffrn_ambient_temperature 100.0(1)
_diffrn_detector 'CCD plate'
_diffrn_detector_area_resol_mean 10.4839
_diffrn_detector_type Atlas
_diffrn_measured_fraction_theta_full 0.946
_diffrn_measured_fraction_theta_max 0.969
_diffrn_measurement_details
;
List of Runs (angles in degrees, time in seconds):

  # Type    Start    End  Width  t~exp~   \w     \q     \k     \f   Frames
#--------------------------------------------------------------------------
  1  \w     25.00  90.00   1.00   30.00    --   10.33-165.00  72.00   65
  2  \w     20.00  50.00   1.00   30.00    --   10.33-116.00-140.00   30
  3  \w    -46.00  38.00   1.00   30.00    --   10.33 -57.00 -60.00   84
  4  \w     -6.00  40.00   1.00   30.00    --   10.33  38.00 -30.00   46
;
_diffrn_measurement_device 'four-circle diffractometer'
_diffrn_measurement_device_type 'SuperNova, Dual, Cu at zero, Atlas'
_diffrn_measurement_method '\w scans'
_diffrn_orient_matrix_type 'CrysAlisPro convention (1999,Acta A55,543-557)'
_diffrn_orient_matrix_UB_11 0.0034103000
_diffrn_orient_matrix_UB_12 0.0426102000
_diffrn_orient_matrix_UB_13 -0.0102369000
_diffrn_orient_matrix_UB_21 -0.0200751000
_diffrn_orient_matrix_UB_22 -0.0085477000
_diffrn_orient_matrix_UB_23 -0.0250555000
_diffrn_orient_matrix_UB_31 -0.0242462000
_diffrn_orient_matrix_UB_32 0.0130252000
_diffrn_orient_matrix_UB_33 0.0171546000
_diffrn_radiation_monochromator mirror
_diffrn_radiation_probe x-ray
_diffrn_radiation_type MoK\a
_diffrn_radiation_wavelength 0.71073
_diffrn_reflns_av_R_equivalents 0.0392
_diffrn_reflns_av_unetI/netI 0.0530
_diffrn_reflns_Laue_measured_fraction_full 0.946
_diffrn_reflns_Laue_measured_fraction_max 0.969
_diffrn_reflns_limit_h_max 24
_diffrn_reflns_limit_h_min -26
_diffrn_reflns_limit_k_max 18
_diffrn_reflns_limit_k_min -15
_diffrn_reflns_limit_l_max 26
_diffrn_reflns_limit_l_min -26
_diffrn_reflns_number 20420
_diffrn_reflns_point_group_measured_fraction_full 0.946
_diffrn_reflns_point_group_measured_fraction_max 0.969
_diffrn_reflns_theta_full 25.242
_diffrn_reflns_theta_max 25.024
_diffrn_reflns_theta_min 2.454
_diffrn_source 'micro-focus sealed X-ray tube'
_diffrn_source_type 'SuperNova (Mo) X-ray Source'
_exptl_absorpt_coefficient_mu 4.162
_exptl_absorpt_correction_T_max 0.969
_exptl_absorpt_correction_T_min 0.958
_exptl_absorpt_correction_type gaussian
_exptl_absorpt_process_details
;
CrysAlisPro 1.171.38.41 (Rigaku Oxford Diffraction, 2015)
Numerical absorption correction based on gaussian integration over
			a multifaceted crystal model
Empirical absorption correction using spherical harmonics,
 implemented in SCALE3 ABSPACK scaling algorithm.
;
_exptl_crystal_colour 'clear colourless'
_exptl_crystal_colour_lustre clear
_exptl_crystal_colour_primary colourless
_exptl_crystal_density_diffrn 2.845
_exptl_crystal_description block
_exptl_crystal_F_000 6184
_exptl_crystal_size_max 0.125
_exptl_crystal_size_mid 0.113
_exptl_crystal_size_min 0.089
_refine_diff_density_max 5.194
_refine_diff_density_min -1.827
_refine_diff_density_rms 0.254
_refine_ls_abs_structure_details
;
 Refined as an inversion twin.
;
_refine_ls_abs_structure_Flack 0.12(2)
_refine_ls_extinction_method none
_refine_ls_goodness_of_fit_ref 1.054
_refine_ls_hydrogen_treatment constr
_refine_ls_matrix_type full
_refine_ls_number_parameters 1109
_refine_ls_number_reflns 11228
_refine_ls_number_restraints 1853
_refine_ls_restrained_S_all 1.003
_refine_ls_R_factor_all 0.0522
_refine_ls_R_factor_gt 0.0505
_refine_ls_shift/su_max 0.001
_refine_ls_shift/su_mean 0.000
_refine_ls_structure_factor_coef Fsqd
_refine_ls_weighting_details 'w=1/[\s^2^(Fo^2^)+(0.0751P)^2^+149.8981P] where P=(Fo^2^+2Fc^2^)/3'
_refine_ls_weighting_scheme calc
_refine_ls_wR_factor_gt 0.1272
_refine_ls_wR_factor_ref 0.1294
_reflns_Friedel_coverage 0.999
_reflns_Friedel_fraction_full 0.946
_reflns_Friedel_fraction_max 0.969
_reflns_number_gt 10807
_reflns_number_total 11228
_reflns_threshold_expression 'I > 2\s(I)'
_cod_data_source_file c8tc01062e2.cif
_cod_data_source_block la_pdc_mo12o40si
_cod_database_code 7237302
_shelxl_version_number 2013-4
_chemical_oxdiff_formula 'C28 H12 La4 Mo12 N4 O74 Si'
_shelx_space_group_comment
;
The symmetry employed for this shelxl refinement is uniquely defined
by the following loop, which should always be used as a source of
symmetry information in preference to the above space-group names.
They are only intended as comments.
;
_reflns_odcompleteness_completeness 95.27
_reflns_odcompleteness_iscentric 1
_reflns_odcompleteness_theta 26.32
_olex2_refinement_description
;
1. Twinned data refinement
 Scales: 0.88(2)
 0.12(2)
2. Fixed Uiso
 At 1.2 times of:
  All C(H) groups
3. Rigid bond restraints
 All non-hydrogen atoms
 with sigma for 1-2 distances of 0.005 and sigma for 1-3 distances of 0.005
4. Uiso/Uaniso restraints and constraints
All non-hydrogen atoms have similar U: within 2A with sigma of 0.01 and sigma
for terminal atoms of 0.02
All non-hydrogen atoms restrained to be isotropic: with sigma of 0.002 and
sigma for terminal atoms of 0.004
5.a Aromatic/amide H refined with riding coordinates:
 C3(H3), C4(H4), C5(H5), C10(H10), C11(H11), C12(H12), C17(H17), C18(H18),
 C19(H19), C24(H24), C25(H25), C26(H26)
;
_olex2_exptl_crystal_mounting_method 'mounted on a nylon loop'
_olex2_submission_special_instructions 'No special instructions were received'
_oxdiff_exptl_absorpt_empirical_details
;
Empirical correction (ABSPACK) includes:
- Absorption correction using spherical harmonics
- Frame scaling
- Detector area scaling
- B-factor correction
;
_oxdiff_exptl_absorpt_empirical_full_max 1.286
_oxdiff_exptl_absorpt_empirical_full_min 0.782

loop_
_space_group_symop_operation_xyz
'x, y, z'
'x+1/2, -y, z'
'x+1/2, y+1/2, z+1/2'
'x+1, -y+1/2, z+1/2'

loop_
_atom_site_label
_atom_site_type_symbol
_atom_site_fract_x
_atom_site_fract_y
_atom_site_fract_z
_atom_site_U_iso_or_equiv
_atom_site_adp_type
_atom_site_occupancy
_atom_site_site_symmetry_order
_atom_site_calc_flag
_atom_site_refinement_flags_posn
_atom_site_refinement_flags_adp
La1 La 0.59745(4) 0.61509(6) 0.66700(4) 0.0102(2) Uani 1 1 d . U
La2 La 0.53869(5) 0.87977(6) 0.44872(4) 0.0107(2) Uani 1 1 d . U
La3 La 0.81589(4) 0.88742(6) 0.54509(4) 0.0112(2) Uani 1 1 d . U
La4 La 0.87920(5) 0.88148(6) 0.26219(4) 0.0099(2) Uani 1 1 d . U
O41 O 0.9832(6) 0.3957(8) 0.6740(6) 0.014(2) Uani 1 1 d . U
O42 O 0.9537(6) 0.5105(8) 0.7266(5) 0.015(2) Uani 1 1 d . U
O43 O 0.6884(6) 0.5334(8) 0.6974(6) 0.0166(19) Uani 1 1 d . U
O44 O 0.7677(6) 0.6043(8) 0.7349(6) 0.016(2) Uani 1 1 d . U
O45 O 0.5836(6) 0.6415(8) 0.7781(6) 0.0146(18) Uani 1 1 d . U
O46 O 0.5470(6) 0.7111(8) 0.8557(5) 0.015(2) Uani 1 1 d . U
O47 O 0.5739(6) 0.7272(8) 0.5885(6) 0.0155(18) Uani 1 1 d . U
O48 O 0.5343(6) 0.8513(8) 0.5574(6) 0.0156(19) Uani 1 1 d . U
O49 O 0.5461(6) 0.5407(9) 0.5760(6) 0.021(2) Uani 1 1 d . U
O50 O 0.5714(6) 0.4711(8) 0.7108(6) 0.019(2) Uani 1 1 d . U
O51 O 0.6845(6) 0.7278(8) 0.7022(6) 0.016(2) Uani 1 1 d . U
O52 O 0.6763(6) 0.6230(9) 0.5803(6) 0.020(2) Uani 1 1 d . U
O53 O 0.4582(6) 0.9847(8) 0.4836(5) 0.0161(19) Uani 1 1 d . U
O54 O 0.4299(6) 1.0981(9) 0.5352(6) 0.018(2) Uani 1 1 d . U
O55 O 0.6480(6) 0.9002(8) 0.4764(6) 0.0145(18) Uani 1 1 d . U
O56 O 0.7272(6) 0.9730(8) 0.5158(6) 0.0165(19) Uani 1 1 d . U
O57 O 0.5745(6) 0.9817(8) 0.3629(5) 0.014(2) Uani 1 1 d . U
O58 O 0.4516(6) 0.9084(9) 0.3713(6) 0.018(2) Uani 1 1 d . U
O59 O 0.4577(6) 0.7708(9) 0.4656(6) 0.025(2) Uani 1 1 d . U
O60 O 0.5908(6) 0.7357(8) 0.4693(6) 0.017(2) Uani 1 1 d . U
O61 O 0.8389(6) 0.7729(8) 0.6226(5) 0.0154(19) Uani 1 1 d . U
O62 O 0.8823(6) 0.6503(8) 0.6537(6) 0.017(2) Uani 1 1 d . U
O63 O 0.8278(6) 0.8664(8) 0.4340(6) 0.0167(19) Uani 1 1 d . U
O64 O 0.8671(6) 0.7979(8) 0.3552(5) 0.016(2) Uani 1 1 d . U
O65 O 0.7316(6) 0.7725(8) 0.5097(6) 0.017(2) Uani 1 1 d . U
O66 O 0.8412(6) 1.0349(9) 0.5057(6) 0.020(2) Uani 1 1 d . U
O67 O 0.7354(7) 0.8768(8) 0.6279(6) 0.021(2) Uani 1 1 d . U
O68 O 0.8674(6) 0.9546(9) 0.6419(6) 0.022(2) Uani 1 1 d . U
O69 O 0.8379(6) 0.7314(9) 0.2436(6) 0.020(2) Uani 1 1 d . U
O70 O 0.8417(6) 0.9889(8) 0.3427(6) 0.016(2) Uani 1 1 d . U
O71 O 0.9663(6) 0.9160(9) 0.3402(6) 0.018(2) Uani 1 1 d . U
O72 O 0.9680(6) 0.7829(9) 0.2479(6) 0.020(2) Uani 1 1 d . U
N1 N 0.8418(7) 0.4791(9) 0.7039(6) 0.011(2) Uani 1 1 d . U
N2 N 0.5446(7) 0.7569(10) 0.6993(6) 0.0124(18) Uani 1 1 d . U
N3 N 0.5728(7) 1.0205(10) 0.5065(6) 0.0128(18) Uani 1 1 d . U
N4 N 0.8666(7) 0.7474(10) 0.5101(7) 0.0129(18) Uani 1 1 d . U
C1 C 0.9440(8) 0.4435(11) 0.6952(8) 0.012(2) Uani 1 1 d . U
C2 C 0.8796(8) 0.4215(12) 0.6837(8) 0.012(2) Uani 1 1 d . U
C3 C 0.8599(8) 0.3466(11) 0.6539(8) 0.011(2) Uani 1 1 d . U
H3 H 0.8874 0.3064 0.6392 0.013 Uiso 1 1 calc R .
C4 C 0.7994(8) 0.3334(12) 0.6468(8) 0.014(3) Uani 1 1 d . U
H4 H 0.7849 0.2812 0.6296 0.016 Uiso 1 1 calc R .
C5 C 0.7601(9) 0.3931(12) 0.6636(9) 0.016(3) Uani 1 1 d . U
H5 H 0.7184 0.3852 0.6563 0.019 Uiso 1 1 calc R .
C6 C 0.7825(8) 0.4667(11) 0.6920(8) 0.012(2) Uani 1 1 d . U
C7 C 0.7434(8) 0.5382(12) 0.7096(8) 0.013(2) Uani 1 1 d . U
C8 C 0.5565(8) 0.7021(11) 0.8011(8) 0.012(2) Uani 1 1 d . U
C9 C 0.5288(8) 0.7674(11) 0.7568(8) 0.013(2) Uani 1 1 d . U
C10 C 0.4892(8) 0.8279(12) 0.7734(8) 0.014(3) Uani 1 1 d . U
H10 H 0.4817 0.8367 0.8147 0.016 Uiso 1 1 calc R .
C11 C 0.4592(9) 0.8778(12) 0.7272(9) 0.016(3) Uani 1 1 d . U
H11 H 0.4282 0.9162 0.7365 0.019 Uiso 1 1 calc R .
C12 C 0.4763(8) 0.8688(12) 0.6692(8) 0.014(3) Uani 1 1 d . U
H12 H 0.4591 0.9029 0.6374 0.017 Uiso 1 1 calc R .
C13 C 0.5197(8) 0.8082(12) 0.6583(8) 0.012(2) Uani 1 1 d . U
C14 C 0.5428(8) 0.7953(12) 0.5958(8) 0.013(2) Uani 1 1 d . U
C15 C 0.4676(9) 1.0507(12) 0.5140(8) 0.016(2) Uani 1 1 d . U
C16 C 0.5320(8) 1.0780(12) 0.5262(8) 0.015(2) Uani 1 1 d . U
C17 C 0.5489(9) 1.1514(12) 0.5558(8) 0.015(2) Uani 1 1 d . U
H17 H 0.5196 1.1905 0.5686 0.018 Uiso 1 1 calc R .
C18 C 0.6109(8) 1.1689(12) 0.5675(8) 0.016(3) Uani 1 1 d . U
H18 H 0.6240 1.2200 0.5872 0.019 Uiso 1 1 calc R .
C19 C 0.6515(9) 1.1079(11) 0.5487(8) 0.013(3) Uani 1 1 d . U
H19 H 0.6931 1.1167 0.5565 0.016 Uiso 1 1 calc R .
C20 C 0.6318(8) 1.0358(12) 0.5193(8) 0.012(2) Uani 1 1 d . U
C21 C 0.6721(8) 0.9643(11) 0.5006(8) 0.012(2) Uani 1 1 d . U
C22 C 0.8690(8) 0.7056(11) 0.6151(8) 0.013(2) Uani 1 1 d . U
C23 C 0.8923(8) 0.6950(12) 0.5529(8) 0.013(2) Uani 1 1 d . U
C24 C 0.9318(8) 0.6316(12) 0.5404(8) 0.013(3) Uani 1 1 d . U
H24 H 0.9490 0.5961 0.5715 0.015 Uiso 1 1 calc R .
C25 C 0.9457(9) 0.6212(11) 0.4795(8) 0.014(3) Uani 1 1 d . U
H25 H 0.9727 0.5778 0.4683 0.017 Uiso 1 1 calc R .
C26 C 0.9199(8) 0.6748(12) 0.4366(8) 0.013(2) Uani 1 1 d . U
H26 H 0.9287 0.6680 0.3954 0.016 Uiso 1 1 calc R .
C27 C 0.8822(8) 0.7368(11) 0.4524(8) 0.011(2) Uani 1 1 d . U
C28 C 0.8571(8) 0.8052(12) 0.4112(8) 0.015(2) Uani 1 1 d . U
Mo1 Mo 0.13917(8) 0.72800(10) 0.23587(7) 0.0163(4) Uani 1 1 d . U
Mo2 Mo 0.07205(7) 0.70601(11) 0.38432(7) 0.0172(4) Uani 1 1 d . U
Mo3 Mo 0.08414(8) 0.49315(11) 0.39386(7) 0.0177(4) Uani 1 1 d . U
Mo4 Mo 0.12785(7) 0.51250(11) 0.23614(7) 0.0167(4) Uani 1 1 d . U
Mo5 Mo 0.20769(7) 0.83965(10) 0.37094(7) 0.0165(4) Uani 1 1 d . U
Mo6 Mo 0.15179(7) 0.62005(10) 0.50129(7) 0.0127(3) Uani 1 1 d . U
Mo7 Mo 0.22322(8) 0.38773(10) 0.34673(8) 0.0201(4) Uani 1 1 d . U
Mo8 Mo 0.25833(7) 0.60635(10) 0.20684(7) 0.0131(4) Uani 1 1 d . U
Mo9 Mo 0.33030(7) 0.74559(11) 0.32322(7) 0.0168(4) Uani 1 1 d . U
Mo10 Mo 0.29323(8) 0.72534(11) 0.46897(7) 0.0172(4) Uani 1 1 d . U
Mo11 Mo 0.28310(7) 0.48867(11) 0.46996(7) 0.0169(4) Uani 1 1 d . U
Mo12 Mo 0.34558(8) 0.50832(11) 0.33622(8) 0.0200(4) Uani 1 1 d . U
Si1 Si 0.2094(3) 0.6134(3) 0.3562(3) 0.0114(8) Uani 1 1 d . U
O1 O 0.0967(6) 0.7940(9) 0.1908(6) 0.021(2) Uani 1 1 d . U
O2 O 0.0851(6) 0.7125(8) 0.3030(6) 0.0177(18) Uani 1 1 d . U
O3 O 0.0162(6) 0.7747(9) 0.3927(6) 0.022(2) Uani 1 1 d . U
O4 O 0.0367(6) 0.6003(8) 0.3826(6) 0.0195(18) Uani 1 1 d . U
O5 O 0.0269(6) 0.4244(9) 0.4008(6) 0.022(2) Uani 1 1 d . U
O6 O 0.0864(6) 0.5056(9) 0.3053(6) 0.0189(18) Uani 1 1 d . U
O7 O 0.0932(6) 0.4442(9) 0.1876(6) 0.020(2) Uani 1 1 d . U
O8 O 0.0975(6) 0.6171(8) 0.2097(6) 0.0171(18) Uani 1 1 d . U
O9 O 0.1811(6) 0.8000(8) 0.2859(6) 0.0179(18) Uani 1 1 d . U
O10 O 0.1397(6) 0.7921(8) 0.3942(5) 0.0164(18) Uani 1 1 d . U
O11 O 0.0921(6) 0.6939(9) 0.4732(6) 0.0194(18) Uani 1 1 d . U
O12 O 0.0980(6) 0.5233(8) 0.4749(6) 0.0179(18) Uani 1 1 d . U
O13 O 0.1480(6) 0.4226(9) 0.3889(6) 0.0192(18) Uani 1 1 d . U
O14 O 0.1859(6) 0.4310(9) 0.2791(6) 0.0205(18) Uani 1 1 d . U
O15 O 0.1992(6) 0.5275(8) 0.1852(6) 0.0170(18) Uani 1 1 d . U
O16 O 0.1995(6) 0.6994(8) 0.1859(6) 0.0174(18) Uani 1 1 d . U
O17 O 0.1922(6) 0.9439(9) 0.3671(6) 0.022(2) Uani 1 1 d . U
O18 O 0.1386(6) 0.6149(8) 0.5745(6) 0.018(2) Uani 1 1 d . U
O19 O 0.2105(6) 0.2815(9) 0.3393(6) 0.024(2) Uani 1 1 d . U
O20 O 0.2954(7) 0.6092(9) 0.1434(6) 0.022(3) Uani 1 1 d . U
O21 O 0.2852(6) 0.8440(9) 0.3294(6) 0.0192(18) Uani 1 1 d . U
O22 O 0.2512(6) 0.8328(8) 0.4441(6) 0.0192(18) Uani 1 1 d . U
O23 O 0.2144(6) 0.6964(8) 0.4976(6) 0.0170(18) Uani 1 1 d . U
O24 O 0.2124(6) 0.5273(8) 0.4949(6) 0.0187(18) Uani 1 1 d . U
O25 O 0.2564(6) 0.3872(8) 0.4347(6) 0.0215(19) Uani 1 1 d . U
O26 O 0.3011(6) 0.3985(9) 0.3244(6) 0.0205(18) Uani 1 1 d . U
O27 O 0.3041(6) 0.5340(8) 0.2547(6) 0.0182(18) Uani 1 1 d . U
O28 O 0.2958(6) 0.7010(8) 0.2539(6) 0.0174(18) Uani 1 1 d . U
O29 O 0.3951(6) 0.7864(9) 0.2999(6) 0.020(2) Uani 1 1 d . U
O30 O 0.3506(6) 0.7543(9) 0.4125(6) 0.0198(18) Uani 1 1 d . U
O31 O 0.3280(6) 0.7661(9) 0.5310(6) 0.020(2) Uani 1 1 d . U
O32 O 0.3097(6) 0.6120(8) 0.4755(6) 0.0195(18) Uani 1 1 d . U
O33 O 0.3153(6) 0.4532(9) 0.5343(6) 0.023(2) Uani 1 1 d . U
O34 O 0.3538(6) 0.4848(9) 0.4175(6) 0.0219(19) Uani 1 1 d . U
O35 O 0.4108(6) 0.4723(9) 0.3115(6) 0.021(2) Uani 1 1 d . U
O36 O 0.3580(6) 0.6243(8) 0.3399(6) 0.0204(18) Uani 1 1 d . U
O37 O 0.2479(6) 0.6994(8) 0.3727(6) 0.0164(15) Uani 1 1 d . U
O38 O 0.1507(6) 0.6106(8) 0.3945(6) 0.0150(15) Uani 1 1 d . U
O39 O 0.1902(6) 0.6151(8) 0.2841(6) 0.0153(15) Uani 1 1 d . U
O40 O 0.2515(6) 0.5290(8) 0.3717(6) 0.0177(15) Uani 1 1 d . U
O73 O 0.4445(8) 0.6020(11) 0.5042(8) 0.037(4) Uani 1 1 d . U
O74 O 0.9677(7) 0.6093(9) 0.2112(7) 0.028(4) Uani 1 1 d . U

loop_
_atom_site_aniso_label
_atom_site_aniso_U_11
_atom_site_aniso_U_22
_atom_site_aniso_U_33
_atom_site_aniso_U_23
_atom_site_aniso_U_13
_atom_site_aniso_U_12
La1 0.0092(6) 0.0117(5) 0.0098(5) -0.0006(4) 0.0020(4) 0.0006(4)
La2 0.0117(6) 0.0113(5) 0.0093(5) 0.0008(4) 0.0009(4) -0.0010(4)
La3 0.0096(6) 0.0115(5) 0.0125(5) 0.0008(4) 0.0014(4) 0.0015(4)
La4 0.0107(6) 0.0105(5) 0.0085(5) 0.0005(4) 0.0009(4) 0.0013(4)
O41 0.013(3) 0.013(3) 0.015(3) 0.001(2) 0.001(2) -0.001(2)
O42 0.014(3) 0.016(3) 0.016(3) -0.001(2) 0.000(2) 0.000(2)
O43 0.014(2) 0.017(3) 0.018(3) -0.001(2) -0.001(2) 0.001(2)
O44 0.015(3) 0.016(3) 0.016(3) -0.001(2) 0.000(2) 0.002(2)
O45 0.016(3) 0.014(3) 0.014(2) 0.001(2) 0.002(2) 0.001(2)
O46 0.017(3) 0.015(3) 0.014(3) 0.000(2) 0.003(2) -0.001(2)
O47 0.016(3) 0.016(3) 0.014(3) 0.000(2) 0.002(2) 0.003(2)
O48 0.017(3) 0.016(3) 0.014(2) 0.001(2) 0.002(2) 0.000(2)
O49 0.022(4) 0.021(4) 0.020(4) -0.006(3) -0.003(3) -0.002(4)
O50 0.021(4) 0.014(3) 0.022(4) 0.002(3) 0.001(4) -0.001(3)
O51 0.014(4) 0.015(4) 0.017(4) 0.000(3) -0.001(3) -0.002(3)
O52 0.017(4) 0.023(5) 0.020(4) 0.001(3) 0.007(3) 0.003(3)
O53 0.015(3) 0.017(3) 0.017(3) 0.001(2) 0.000(2) 0.001(2)
O54 0.016(3) 0.018(3) 0.020(3) -0.001(2) 0.001(2) 0.000(2)
O55 0.014(2) 0.014(3) 0.016(3) 0.000(2) 0.000(2) 0.000(2)
O56 0.014(2) 0.016(3) 0.019(3) 0.001(2) 0.000(2) 0.001(2)
O57 0.014(4) 0.015(4) 0.013(3) 0.000(3) -0.003(3) -0.002(3)
O58 0.017(4) 0.018(4) 0.019(4) 0.000(3) -0.003(3) 0.000(3)
O59 0.023(4) 0.023(4) 0.028(5) 0.004(4) -0.005(4) -0.008(3)
O60 0.021(4) 0.013(3) 0.016(4) 0.003(3) 0.002(4) 0.002(3)
O61 0.016(3) 0.016(3) 0.014(3) 0.000(2) 0.001(2) 0.002(2)
O62 0.018(3) 0.017(3) 0.016(3) 0.002(2) -0.001(2) 0.002(2)
O63 0.017(3) 0.017(3) 0.015(2) 0.001(2) 0.003(2) 0.001(2)
O64 0.016(3) 0.017(3) 0.014(3) 0.002(2) 0.002(2) 0.002(2)
O65 0.013(4) 0.017(4) 0.020(4) 0.000(3) 0.002(3) 0.001(3)
O66 0.018(4) 0.016(3) 0.027(4) 0.002(3) 0.002(4) 0.000(3)
O67 0.022(4) 0.020(5) 0.022(4) 0.001(3) 0.010(3) 0.003(3)
O68 0.024(4) 0.019(4) 0.021(4) -0.008(3) -0.002(3) 0.001(4)
O69 0.026(4) 0.018(4) 0.017(4) 0.001(4) 0.002(4) -0.005(4)
O70 0.020(4) 0.016(4) 0.014(4) 0.000(3) 0.005(4) 0.003(4)
O71 0.018(4) 0.018(4) 0.017(4) -0.001(4) -0.002(3) 0.000(3)
O72 0.020(4) 0.020(5) 0.019(4) -0.002(4) 0.000(4) 0.006(3)
N1 0.012(3) 0.011(3) 0.010(3) 0.001(2) 0.000(2) 0.001(2)
N2 0.013(3) 0.012(3) 0.013(2) 0.000(2) 0.001(2) -0.001(2)
N3 0.013(2) 0.013(3) 0.012(3) 0.001(2) 0.002(2) -0.001(2)
N4 0.012(3) 0.013(3) 0.013(2) 0.000(2) 0.001(2) -0.001(2)
C1 0.011(3) 0.012(3) 0.011(3) 0.002(2) 0.000(2) -0.001(2)
C2 0.012(3) 0.013(3) 0.012(3) 0.001(2) 0.001(2) 0.000(2)
C3 0.011(3) 0.011(3) 0.011(3) 0.000(2) 0.001(2) 0.000(2)
C4 0.014(3) 0.014(3) 0.013(3) 0.000(2) 0.001(3) -0.001(2)
C5 0.016(3) 0.016(3) 0.016(4) 0.000(2) 0.001(3) 0.000(2)
C6 0.012(3) 0.012(3) 0.012(3) 0.002(2) 0.000(2) 0.000(2)
C7 0.012(3) 0.014(3) 0.014(3) 0.001(2) 0.001(2) 0.000(2)
C8 0.012(3) 0.012(3) 0.012(3) 0.000(2) 0.001(2) -0.001(2)
C9 0.013(3) 0.013(3) 0.013(3) 0.001(2) 0.001(2) 0.000(2)
C10 0.014(3) 0.013(3) 0.014(3) 0.000(2) 0.002(2) -0.001(2)
C11 0.016(4) 0.016(4) 0.016(3) -0.001(2) 0.001(2) 0.000(2)
C12 0.013(3) 0.014(3) 0.015(3) 0.000(2) 0.001(2) 0.000(2)
C13 0.012(3) 0.012(3) 0.012(3) 0.000(2) 0.000(2) -0.001(2)
C14 0.013(3) 0.012(3) 0.013(3) 0.000(2) 0.000(2) -0.001(2)
C15 0.015(3) 0.016(3) 0.016(3) 0.001(2) 0.002(2) 0.001(2)
C16 0.015(3) 0.015(3) 0.014(3) 0.001(2) 0.001(2) 0.000(2)
C17 0.015(3) 0.015(3) 0.015(3) 0.000(2) 0.001(3) 0.001(2)
C18 0.016(3) 0.016(3) 0.015(3) 0.000(2) 0.001(3) 0.000(2)
C19 0.013(3) 0.014(3) 0.013(3) 0.000(2) 0.000(3) -0.001(2)
C20 0.012(3) 0.012(3) 0.012(3) 0.001(2) 0.000(2) -0.001(2)
C21 0.012(3) 0.011(3) 0.012(3) 0.002(2) 0.000(2) -0.001(2)
C22 0.013(3) 0.013(3) 0.013(3) 0.000(2) 0.000(2) 0.000(2)
C23 0.013(3) 0.013(3) 0.013(3) 0.000(2) 0.001(2) 0.000(2)
C24 0.012(3) 0.013(3) 0.012(3) 0.000(2) 0.000(2) 0.000(2)
C25 0.014(4) 0.014(3) 0.014(3) 0.000(2) 0.002(2) 0.000(2)
C26 0.013(3) 0.013(3) 0.013(3) 0.000(2) 0.001(2) -0.001(2)
C27 0.011(3) 0.012(3) 0.011(3) 0.000(2) 0.001(2) -0.001(2)
C28 0.015(3) 0.016(3) 0.015(3) 0.000(2) 0.001(2) 0.001(2)
Mo1 0.0243(9) 0.0117(7) 0.0124(7) -0.0001(6) -0.0038(6) 0.0014(6)
Mo2 0.0132(8) 0.0243(9) 0.0143(7) 0.0014(7) 0.0023(6) 0.0057(6)
Mo3 0.0181(9) 0.0141(8) 0.0219(8) -0.0056(7) 0.0092(7) -0.0056(6)
Mo4 0.0152(8) 0.0226(8) 0.0124(7) -0.0051(7) 0.0031(6) -0.0048(6)
Mo5 0.0138(8) 0.0105(7) 0.0251(8) -0.0013(6) 0.0014(7) 0.0001(6)
Mo6 0.0108(8) 0.0164(8) 0.0112(7) -0.0021(6) 0.0027(6) -0.0030(6)
Mo7 0.0267(10) 0.0121(7) 0.0217(8) 0.0003(7) 0.0032(7) 0.0015(6)
Mo8 0.0127(9) 0.0145(8) 0.0123(7) 0.0010(6) 0.0033(6) 0.0020(6)
Mo9 0.0135(8) 0.0228(8) 0.0143(7) -0.0012(7) 0.0025(6) -0.0038(6)
Mo10 0.0238(9) 0.0137(8) 0.0134(7) 0.0008(6) -0.0047(7) -0.0014(6)
Mo11 0.0137(8) 0.0230(8) 0.0145(7) 0.0064(7) 0.0050(6) 0.0041(6)
Mo12 0.0198(9) 0.0164(8) 0.0250(8) 0.0085(7) 0.0119(7) 0.0080(7)
Si1 0.0137(17) 0.0095(16) 0.0113(15) 0.0007(15) 0.0030(14) -0.0006(14)
O1 0.021(4) 0.021(4) 0.020(4) 0.001(3) -0.002(3) 0.007(3)
O2 0.018(3) 0.018(3) 0.017(2) -0.001(2) 0.000(2) 0.000(2)
O3 0.019(4) 0.023(4) 0.026(4) 0.006(4) 0.007(4) 0.004(3)
O4 0.019(3) 0.020(2) 0.019(3) -0.001(2) 0.000(2) 0.002(2)
O5 0.021(4) 0.022(4) 0.023(4) 0.001(4) 0.001(4) -0.005(3)
O6 0.019(3) 0.018(3) 0.019(2) 0.000(2) 0.003(2) -0.001(2)
O7 0.019(4) 0.018(4) 0.023(4) -0.004(4) 0.000(3) -0.003(3)
O8 0.016(3) 0.018(2) 0.017(3) -0.002(2) 0.001(2) -0.001(2)
O9 0.019(3) 0.019(3) 0.016(2) 0.000(2) 0.001(2) 0.000(2)
O10 0.017(3) 0.017(3) 0.015(3) -0.001(2) 0.001(2) -0.001(2)
O11 0.020(3) 0.019(3) 0.019(3) 0.000(2) 0.001(2) 0.001(2)
O12 0.018(3) 0.017(3) 0.019(3) -0.001(2) 0.002(2) 0.000(2)
O13 0.020(3) 0.019(3) 0.019(3) -0.002(2) 0.001(2) 0.001(2)
O14 0.021(3) 0.020(3) 0.020(3) -0.001(2) 0.002(2) 0.001(2)
O15 0.017(3) 0.016(3) 0.018(3) -0.001(2) 0.001(2) 0.000(2)
O16 0.017(3) 0.017(3) 0.018(3) 0.000(2) -0.001(2) 0.001(2)
O17 0.025(5) 0.017(3) 0.024(4) 0.001(3) 0.007(4) 0.000(3)
O18 0.023(5) 0.016(5) 0.017(3) 0.000(3) 0.006(3) -0.002(3)
O19 0.024(5) 0.019(3) 0.030(5) 0.000(3) 0.004(4) 0.001(3)
O20 0.027(5) 0.022(5) 0.019(4) -0.002(3) 0.009(4) -0.002(4)
O21 0.019(3) 0.020(3) 0.018(3) 0.000(2) 0.002(2) -0.002(2)
O22 0.018(3) 0.018(3) 0.021(3) -0.001(2) 0.001(2) 0.000(2)
O23 0.017(2) 0.017(3) 0.018(3) -0.001(2) 0.001(2) -0.002(2)
O24 0.018(2) 0.018(3) 0.020(3) 0.001(2) 0.002(2) 0.001(2)
O25 0.022(3) 0.021(3) 0.022(3) 0.001(2) 0.004(2) 0.001(2)
O26 0.022(3) 0.020(3) 0.020(3) 0.000(2) 0.001(2) 0.002(2)
O27 0.018(3) 0.017(3) 0.020(3) 0.000(2) 0.001(2) 0.000(2)
O28 0.017(3) 0.016(3) 0.019(2) 0.000(2) 0.001(2) -0.001(2)
O29 0.018(4) 0.019(4) 0.022(4) -0.005(4) 0.005(3) -0.004(3)
O30 0.020(3) 0.020(3) 0.019(2) 0.000(2) 0.001(2) 0.002(2)
O31 0.019(4) 0.024(4) 0.018(3) -0.005(4) 0.002(3) -0.004(4)
O32 0.019(3) 0.019(2) 0.021(3) 0.001(2) 0.001(2) 0.001(2)
O33 0.022(4) 0.023(4) 0.024(4) 0.007(3) -0.001(3) 0.004(4)
O34 0.022(3) 0.021(3) 0.023(2) 0.000(2) 0.004(2) 0.001(2)
O35 0.020(4) 0.022(4) 0.023(4) 0.004(4) 0.004(3) 0.006(3)
O36 0.020(3) 0.020(2) 0.021(3) 0.001(2) 0.001(2) 0.001(2)
O37 0.017(2) 0.016(2) 0.017(2) 0.000(2) 0.002(2) -0.001(2)
O38 0.015(2) 0.015(2) 0.015(2) 0.001(2) 0.002(2) 0.0008(19)
O39 0.016(2) 0.015(2) 0.015(2) -0.001(2) 0.0010(19) -0.001(2)
O40 0.017(2) 0.017(2) 0.018(2) 0.001(2) 0.001(2) 0.001(2)
O73 0.032(6) 0.036(6) 0.044(6) -0.001(5) -0.004(5) 0.001(5)
O74 0.027(5) 0.027(5) 0.031(5) -0.001(4) 0.004(4) 0.006(4)

loop_
_atom_type_symbol
_atom_type_description
_atom_type_scat_dispersion_real
_atom_type_scat_dispersion_imag
_atom_type_scat_source
C C 0.0033 0.0016 'International Tables Vol C Tables 4.2.6.8 and 6.1.1.4'
H H 0.0000 0.0000 'International Tables Vol C Tables 4.2.6.8 and 6.1.1.4'
La La -0.2871 2.4523 'International Tables Vol C Tables 4.2.6.8 and 6.1.1.4'
Mo Mo -1.6832 0.6857 'International Tables Vol C Tables 4.2.6.8 and 6.1.1.4'
N N 0.0061 0.0033 'International Tables Vol C Tables 4.2.6.8 and 6.1.1.4'
O O 0.0106 0.0060 'International Tables Vol C Tables 4.2.6.8 and 6.1.1.4'
Si Si 0.0817 0.0704 'International Tables Vol C Tables 4.2.6.8 and 6.1.1.4'

loop_
_exptl_crystal_face_index_h
_exptl_crystal_face_index_k
_exptl_crystal_face_index_l
_exptl_crystal_face_perp_dist
-30 5 -7 0.0395
30 6 5 0.0546
-12 -3 -28 0.0541
11 -17 -16 0.0384
13 -2 27 0.0529
-32 -2 4 0.0469
-1 -21 -11 0.0491
26 12 -7 0.0564
-21 -6 23 0.0614
14 13 -22 0.0523
-16 19 0 0.0384
15 -19 0 0.0502
-4 4 30 0.0500
31 -5 4 0.0546
11 -5 -29 0.0528

loop_
_geom_angle_atom_site_label_1
_geom_angle_atom_site_label_2
_geom_angle_atom_site_label_3
_geom_angle
_geom_angle_site_symmetry_1
_geom_angle_site_symmetry_3
O41 La1 O51 136.6(4) 2_465 .
O41 La1 O52 137.8(4) 2_465 .
O41 La1 N2 64.9(4) 2_465 .
O43 La1 O41 139.4(4) . 2_465
O43 La1 O45 87.8(4) . .
O43 La1 O47 133.8(4) . .
O43 La1 O49 108.2(4) . .
O43 La1 O50 68.9(4) . .
O43 La1 O51 71.7(4) . .
O43 La1 O52 69.6(4) . .
O43 La1 N2 137.7(4) . .
O45 La1 O41 77.3(4) . 2_465
O45 La1 O49 140.3(4) . .
O45 La1 O50 74.3(4) . .
O45 La1 O51 74.8(4) . .
O45 La1 O52 143.9(4) . .
O45 La1 N2 61.2(4) . .
O47 La1 O41 85.0(4) . 2_465
O47 La1 O45 121.9(4) . .
O47 La1 O49 72.6(4) . .
O47 La1 O50 147.4(4) . .
O47 La1 O51 82.4(4) . .
O47 La1 O52 66.1(4) . .
O47 La1 N2 61.1(4) . .
O49 La1 O41 66.9(4) . 2_465
O49 La1 O51 144.3(4) . .
O49 La1 O52 75.2(4) . .
O49 La1 N2 114.1(4) . .
O50 La1 O41 70.7(4) . 2_465
O50 La1 O49 78.1(4) . .
O50 La1 O51 130.1(4) . .
O50 La1 O52 119.3(4) . .
O50 La1 N2 121.9(4) . .
O52 La1 O51 71.5(4) . .
N2 La1 O51 72.7(4) . .
N2 La1 O52 118.7(4) . .
O46 La2 O53 133.1(4) 4_464 .
O46 La2 O55 99.1(4) 4_464 .
O46 La2 O57 73.3(4) 4_464 .
O46 La2 O58 68.8(4) 4_464 .
O46 La2 O59 79.9(4) 4_464 .
O46 La2 O60 66.3(4) 4_464 .
O46 La2 N3 146.7(4) 4_464 .
O48 La2 O46 135.1(4) . 4_464
O48 La2 O53 76.0(4) . .
O48 La2 O55 82.7(4) . .
O48 La2 O57 147.7(4) . .
O48 La2 O58 128.1(4) . .
O48 La2 O59 70.6(4) . .
O48 La2 O60 73.0(4) . .
O48 La2 N3 72.6(4) . .
O53 La2 O57 94.3(4) . .
O53 La2 N3 61.1(4) . .
O55 La2 O53 122.3(4) . .
O55 La2 O57 76.7(4) . .
O55 La2 O58 146.9(4) . .
O55 La2 O59 138.4(4) . .
O55 La2 O60 68.8(4) . .
O55 La2 N3 61.4(4) . .
O57 La2 N3 75.8(4) . .
O58 La2 O53 64.5(4) . .
O58 La2 O57 70.4(4) . .
O58 La2 N3 111.7(4) . .
O59 La2 O53 82.2(5) . .
O59 La2 O57 139.5(4) . .
O59 La2 O58 71.8(4) . .
O59 La2 O60 73.0(5) . .
O59 La2 N3 133.0(5) . .
O60 La2 O53 145.3(4) . .
O60 La2 O57 120.3(4) . .
O60 La2 O58 126.5(4) . .
O60 La2 N3 121.8(5) . .
O54 La3 O65 135.7(4) 2_575 .
O54 La3 O67 141.1(4) 2_575 .
O54 La3 O68 68.6(4) 2_575 .
O54 La3 N4 66.4(5) 2_575 .
O56 La3 O54 136.1(4) . 2_575
O56 La3 O61 134.6(4) . .
O56 La3 O63 86.5(4) . .
O56 La3 O65 74.8(4) . .
O56 La3 O66 67.0(4) . .
O56 La3 O67 69.1(4) . .
O56 La3 O68 108.5(4) . .
O56 La3 N4 137.7(4) . .
O61 La3 O54 87.2(4) . 2_575
O61 La3 O65 80.8(4) . .
O61 La3 O66 147.0(4) . .
O61 La3 O67 66.8(4) . .
O61 La3 O68 70.0(4) . .
O61 La3 N4 61.8(4) . .
O63 La3 O54 76.9(4) . 2_575
O63 La3 O61 123.2(4) . .
O63 La3 O65 74.7(4) . .
O63 La3 O66 75.2(4) . .
O63 La3 O67 141.4(5) . .
O63 La3 O68 142.6(4) . .
O63 La3 N4 61.8(4) . .
O66 La3 O54 69.6(4) . 2_575
O66 La3 O65 132.2(4) . .
O66 La3 O67 117.9(4) . .
O66 La3 O68 79.6(4) . .
O66 La3 N4 123.5(4) . .
O67 La3 O65 70.4(4) . .
O68 La3 O65 141.6(4) . .
O68 La3 O67 75.2(4) . .
N4 La3 O65 70.4(4) . .
N4 La3 O67 118.6(4) . .
N4 La3 O68 113.7(4) . .
O42 La4 O44 121.6(4) 4_464 4_464
O42 La4 O69 143.6(4) 4_464 .
O42 La4 O70 91.4(4) 4_464 .
O42 La4 O71 65.2(4) 4_464 .
O42 La4 O72 80.3(4) 4_464 .
O42 La4 N1 59.8(4) 4_464 4_464
O44 La4 O70 76.1(4) 4_464 .
O44 La4 O71 146.5(4) 4_464 .
O44 La4 N1 62.0(4) 4_464 4_464
O62 La4 O42 77.2(4) 4_464 4_464
O62 La4 O44 82.1(4) 4_464 4_464
O62 La4 O64 136.0(4) 4_464 .
O62 La4 O69 71.6(4) 4_464 .
O62 La4 O70 145.2(4) 4_464 .
O62 La4 O71 129.3(4) 4_464 .
O62 La4 O72 72.2(4) 4_464 .
O62 La4 N1 73.4(4) 4_464 4_464
O64 La4 O42 135.8(4) . 4_464
O64 La4 O44 95.4(4) . 4_464
O64 La4 O69 65.9(4) . .
O64 La4 O70 73.6(4) . .
O64 La4 O71 70.5(4) . .
O64 La4 O72 84.5(4) . .
O64 La4 N1 142.9(4) . 4_464
O69 La4 O44 72.4(4) . 4_464
O69 La4 O70 125.0(4) . .
O69 La4 O71 123.6(4) . .
O69 La4 O72 72.8(4) . .
O69 La4 N1 125.1(4) . 4_464
O70 La4 N1 72.5(4) . 4_464
O71 La4 O70 70.8(4) . .
O71 La4 N1 111.2(4) . 4_464
O72 La4 O44 141.7(4) . 4_464
O72 La4 O70 138.8(4) . .
O72 La4 O71 69.0(4) . .
O72 La4 N1 131.8(4) . 4_464
C1 O41 La1 140.7(12) . 2_565
C1 O42 La4 128.5(11) . 4_465
C7 O43 La1 145.0(12) . .
C7 O44 La4 124.3(12) . 4_465
C8 O45 La1 127.4(11) . .
C8 O46 La2 138.9(12) . 4_465
C14 O47 La1 126.0(10) . .
C14 O48 La2 142.7(12) . .
C15 O53 La2 125.8(12) . .
C15 O54 La3 141.6(13) . 2_475
C21 O55 La2 127.1(12) . .
C21 O56 La3 140.8(12) . .
C22 O61 La3 126.4(11) . .
C22 O62 La4 142.8(12) . 4_465
C28 O63 La3 124.6(12) . .
C28 O64 La4 142.8(12) . .
C2 N1 La4 121.9(12) . 4_465
C2 N1 C6 118.4(16) . .
C6 N1 La4 119.7(11) . 4_465
C9 N2 La1 120.2(11) . .
C13 N2 La1 120.5(11) . .
C13 N2 C9 117.1(15) . .
C16 N3 La2 121.2(12) . .
C20 N3 La2 120.2(11) . .
C20 N3 C16 118.5(16) . .
C23 N4 La3 118.5(11) . .
C27 N4 La3 121.5(11) . .
C27 N4 C23 117.6(15) . .
O41 C1 O42 126.0(17) . .
O41 C1 C2 119.2(16) . .
O42 C1 C2 114.9(16) . .
N1 C2 C1 114.6(16) . .
N1 C2 C3 122.0(17) . .
C3 C2 C1 123.4(16) . .
C2 C3 H3 121.2 . .
C4 C3 C2 117.7(17) . .
C4 C3 H3 121.2 . .
C3 C4 H4 119.3 . .
C5 C4 C3 121.4(18) . .
C5 C4 H4 119.3 . .
C4 C5 H5 121.0 . .
C4 C5 C6 118.0(19) . .
C6 C5 H5 121.0 . .
N1 C6 C5 122.3(17) . .
N1 C6 C7 115.4(16) . .
C5 C6 C7 122.3(17) . .
O43 C7 O44 122.4(17) . .
O43 C7 C6 119.2(17) . .
O44 C7 C6 118.4(17) . .
O45 C8 O46 126.3(17) . .
O45 C8 C9 115.9(15) . .
O46 C8 C9 117.6(15) . .
N2 C9 C8 114.0(15) . .
N2 C9 C10 123.1(17) . .
C10 C9 C8 122.8(16) . .
C9 C10 H10 120.7 . .
C9 C10 C11 118.5(17) . .
C11 C10 H10 120.7 . .
C10 C11 H11 120.9 . .
C12 C11 C10 118.1(17) . .
C12 C11 H11 120.9 . .
C11 C12 H12 121.1 . .
C11 C12 C13 117.9(17) . .
C13 C12 H12 121.1 . .
N2 C13 C12 124.9(16) . .
N2 C13 C14 113.3(15) . .
C12 C13 C14 121.7(16) . .
O47 C14 C13 115.9(15) . .
O48 C14 O47 124.7(16) . .
O48 C14 C13 119.2(16) . .
O53 C15 C16 117.6(16) . .
O54 C15 O53 127.0(18) . .
O54 C15 C16 115.3(17) . .
N3 C16 C15 113.9(16) . .
C17 C16 N3 122.0(18) . .
C17 C16 C15 124.1(17) . .
C16 C17 H17 120.3 . .
C16 C17 C18 119.4(18) . .
C18 C17 H17 120.3 . .
C17 C18 H18 121.3 . .
C19 C18 C17 117.4(18) . .
C19 C18 H18 121.3 . .
C18 C19 H19 119.8 . .
C20 C19 C18 120.4(19) . .
C20 C19 H19 119.8 . .
N3 C20 C19 122.2(17) . .
N3 C20 C21 113.8(16) . .
C19 C20 C21 124.0(17) . .
O55 C21 O56 126.5(17) . .
O55 C21 C20 117.4(16) . .
O56 C21 C20 115.9(16) . .
O61 C22 C23 115.1(15) . .
O62 C22 O61 126.8(16) . .
O62 C22 C23 118.1(16) . .
N4 C23 C22 114.6(15) . .
N4 C23 C24 123.6(16) . .
C24 C23 C22 121.5(16) . .
C23 C24 H24 121.5 . .
C23 C24 C25 117.0(17) . .
C25 C24 H24 121.5 . .
C24 C25 H25 120.5 . .
C26 C25 C24 119.0(17) . .
C26 C25 H25 120.5 . .
C25 C26 H26 119.7 . .
C27 C26 C25 120.6(17) . .
C27 C26 H26 119.7 . .
N4 C27 C28 112.4(15) . .
C26 C27 N4 122.1(17) . .
C26 C27 C28 125.4(16) . .
O63 C28 C27 118.6(15) . .
O64 C28 O63 124.7(17) . .
O64 C28 C27 116.7(16) . .
O1 Mo1 O2 99.7(6) . .
O1 Mo1 O8 96.6(6) . .
O1 Mo1 O9 104.0(6) . .
O1 Mo1 O16 101.7(6) . .
O1 Mo1 O39 168.1(6) . .
O2 Mo1 O8 79.5(5) . .
O2 Mo1 O39 82.5(5) . .
O8 Mo1 O39 72.2(5) . .
O9 Mo1 O2 86.4(5) . .
O9 Mo1 O8 156.8(6) . .
O9 Mo1 O16 98.2(6) . .
O9 Mo1 O39 87.8(5) . .
O16 Mo1 O2 156.3(6) . .
O16 Mo1 O8 88.0(5) . .
O16 Mo1 O39 74.5(5) . .
O2 Mo2 O10 85.0(5) . .
O2 Mo2 O11 157.8(6) . .
O2 Mo2 O38 88.4(5) . .
O3 Mo2 O2 103.4(6) . .
O3 Mo2 O4 104.8(6) . .
O3 Mo2 O10 97.1(6) . .
O3 Mo2 O11 94.9(6) . .
O3 Mo2 O38 168.0(6) . .
O4 Mo2 O2 96.9(6) . .
O4 Mo2 O10 156.9(6) . .
O4 Mo2 O11 90.6(6) . .
O4 Mo2 O38 75.4(5) . .
O10 Mo2 O38 81.6(5) . .
O11 Mo2 O10 80.1(5) . .
O11 Mo2 O38 73.2(5) . .
O4 Mo3 O38 71.5(5) . .
O5 Mo3 O4 98.1(6) . .
O5 Mo3 O6 102.2(6) . .
O5 Mo3 O12 99.4(6) . .
O5 Mo3 O13 103.1(6) . .
O5 Mo3 O38 167.5(6) . .
O6 Mo3 O4 80.4(5) . .
O6 Mo3 O38 83.2(5) . .
O12 Mo3 O4 88.3(6) . .
O12 Mo3 O6 156.8(6) . .
O12 Mo3 O38 74.0(5) . .
O13 Mo3 O4 157.0(6) . .
O13 Mo3 O6 86.5(6) . .
O13 Mo3 O12 96.8(6) . .
O13 Mo3 O38 88.4(5) . .
O6 Mo4 O8 96.9(6) . .
O6 Mo4 O14 85.0(6) . .
O6 Mo4 O15 157.5(6) . .
O6 Mo4 O39 88.8(5) . .
O7 Mo4 O6 104.9(6) . .
O7 Mo4 O8 102.1(6) . .
O7 Mo4 O14 99.6(6) . .
O7 Mo4 O15 94.1(6) . .
O7 Mo4 O39 166.2(6) . .
O8 Mo4 O14 157.0(6) . .
O8 Mo4 O15 90.6(5) . .
O8 Mo4 O39 75.0(5) . .
O14 Mo4 O39 82.1(5) . .
O15 Mo4 O14 79.9(5) . .
O15 Mo4 O39 72.6(5) . .
O9 Mo5 O37 80.1(5) . .
O10 Mo5 O9 85.8(5) . .
O10 Mo5 O21 155.9(6) . .
O10 Mo5 O22 98.2(6) . .
O10 Mo5 O37 86.6(5) . .
O17 Mo5 O9 101.5(6) . .
O17 Mo5 O10 103.9(6) . .
O17 Mo5 O21 97.3(6) . .
O17 Mo5 O22 101.6(6) . .
O17 Mo5 O37 169.4(6) . .
O21 Mo5 O9 78.9(5) . .
O21 Mo5 O37 72.6(5) . .
O22 Mo5 O9 154.9(6) . .
O22 Mo5 O21 88.4(5) . .
O22 Mo5 O37 75.4(5) . .
O11 Mo6 O12 87.6(6) . .
O11 Mo6 O24 155.8(6) . .
O11 Mo6 O38 74.5(5) . .
O12 Mo6 O38 71.7(5) . .
O18 Mo6 O11 101.3(6) . .
O18 Mo6 O12 96.5(6) . .
O18 Mo6 O23 104.3(6) . .
O18 Mo6 O24 101.0(6) . .
O18 Mo6 O38 167.4(6) . .
O23 Mo6 O11 97.0(6) . .
O23 Mo6 O12 157.3(5) . .
O23 Mo6 O24 86.7(6) . .
O23 Mo6 O38 88.0(5) . .
O24 Mo6 O12 80.5(5) . .
O24 Mo6 O38 81.7(5) . .
O13 Mo7 O25 80.5(5) . .
O13 Mo7 O40 82.1(5) . .
O14 Mo7 O13 85.4(5) . .
O14 Mo7 O25 156.7(6) . .
O14 Mo7 O26 98.6(6) . .
O14 Mo7 O40 87.2(5) . .
O19 Mo7 O13 99.6(6) . .
O19 Mo7 O14 102.6(6) . .
O19 Mo7 O25 98.0(6) . .
O19 Mo7 O26 102.8(6) . .
O19 Mo7 O40 170.1(6) . .
O25 Mo7 O40 72.6(5) . .
O26 Mo7 O13 155.8(6) . .
O26 Mo7 O25 87.2(6) . .
O26 Mo7 O40 74.4(5) . .
O15 Mo8 O16 88.2(6) . .
O15 Mo8 O28 156.1(5) . .
O15 Mo8 O39 75.1(5) . .
O16 Mo8 O39 71.4(5) . .
O20 Mo8 O15 100.4(6) . .
O20 Mo8 O16 97.9(6) . .
O20 Mo8 O27 102.4(6) . .
O20 Mo8 O28 102.0(6) . .
O20 Mo8 O39 168.3(6) . .
O27 Mo8 O15 96.4(6) . .
O27 Mo8 O16 158.0(5) . .
O27 Mo8 O28 86.9(6) . .
O27 Mo8 O39 88.9(5) . .
O28 Mo8 O16 80.6(5) . .
O28 Mo8 O39 81.3(5) . .
O21 Mo9 O30 88.2(5) . .
O21 Mo9 O36 158.4(6) . .
O21 Mo9 O37 76.8(5) . .
O28 Mo9 O21 99.8(6) . .
O28 Mo9 O30 156.8(6) . .
O28 Mo9 O36 84.7(6) . .
O28 Mo9 O37 87.9(5) . .
O29 Mo9 O21 101.0(6) . .
O29 Mo9 O28 102.8(6) . .
O29 Mo9 O30 96.8(6) . .
O29 Mo9 O36 98.5(6) . .
O29 Mo9 O37 169.2(5) . .
O30 Mo9 O36 80.3(5) . .
O30 Mo9 O37 72.6(5) . .
O36 Mo9 O37 82.4(5) . .
O22 Mo10 O37 73.6(5) . .
O23 Mo10 O22 82.0(5) . .
O23 Mo10 O37 84.1(5) . .
O30 Mo10 O22 86.8(5) . .
O30 Mo10 O23 157.3(6) . .
O30 Mo10 O37 73.7(5) . .
O31 Mo10 O22 95.8(6) . .
O31 Mo10 O23 102.3(6) . .
O31 Mo10 O30 98.4(6) . .
O31 Mo10 O32 102.8(7) . .
O31 Mo10 O37 166.8(6) . .
O32 Mo10 O22 159.8(6) . .
O32 Mo10 O23 86.2(6) . .
O32 Mo10 O30 98.2(6) . .
O32 Mo10 O37 88.9(5) . .
O24 Mo11 O25 98.3(6) . .
O24 Mo11 O32 85.6(6) . .
O24 Mo11 O34 156.2(6) . .
O24 Mo11 O40 88.0(5) . .
O25 Mo11 O32 158.5(6) . .
O25 Mo11 O34 88.8(6) . .
O25 Mo11 O40 76.3(5) . .
O32 Mo11 O40 82.8(5) . .
O33 Mo11 O24 101.5(6) . .
O33 Mo11 O25 101.1(7) . .
O33 Mo11 O32 98.8(6) . .
O33 Mo11 O34 99.4(6) . .
O33 Mo11 O40 170.5(6) . .
O34 Mo11 O32 79.9(5) . .
O34 Mo11 O40 71.5(5) . .
O26 Mo12 O27 81.4(5) . .
O26 Mo12 O40 72.9(5) . .
O27 Mo12 O40 83.6(5) . .
O34 Mo12 O26 88.9(6) . .
O34 Mo12 O27 158.4(6) . .
O34 Mo12 O40 75.1(5) . .
O35 Mo12 O26 96.2(6) . .
O35 Mo12 O27 98.3(6) . .
O35 Mo12 O34 101.9(6) . .
O35 Mo12 O36 102.2(6) . .
O35 Mo12 O40 168.5(6) . .
O36 Mo12 O26 158.3(6) . .
O36 Mo12 O27 84.6(6) . .
O36 Mo12 O34 98.5(6) . .
O36 Mo12 O40 89.2(5) . .
O37 Si1 O39 108.5(7) . .
O37 Si1 O40 108.8(8) . .
O38 Si1 O37 110.1(7) . .
O38 Si1 O39 109.5(7) . .
O38 Si1 O40 110.2(7) . .
O39 Si1 O40 109.7(7) . .
Mo2 O2 Mo1 150.9(8) . .
Mo2 O4 Mo3 121.8(7) . .
Mo4 O6 Mo3 150.9(8) . .
Mo4 O8 Mo1 120.3(7) . .
Mo1 O9 Mo5 150.6(7) . .
Mo5 O10 Mo2 152.1(7) . .
Mo6 O11 Mo2 120.8(7) . .
Mo3 O12 Mo6 122.7(7) . .
Mo3 O13 Mo7 149.5(8) . .
Mo7 O14 Mo4 152.1(7) . .
Mo8 O15 Mo4 120.7(6) . .
Mo1 O16 Mo8 122.2(7) . .
Mo9 O21 Mo5 119.7(7) . .
Mo5 O22 Mo10 120.8(7) . .
Mo6 O23 Mo10 149.6(7) . .
Mo11 O24 Mo6 151.0(8) . .
Mo11 O25 Mo7 119.4(7) . .
Mo7 O26 Mo12 121.2(7) . .
Mo8 O27 Mo12 148.9(7) . .
Mo9 O28 Mo8 152.1(8) . .
Mo10 O30 Mo9 120.4(7) . .
Mo10 O32 Mo11 150.3(8) . .
Mo12 O34 Mo11 121.0(7) . .
Mo12 O36 Mo9 150.8(8) . .
Mo9 O37 Mo5 91.0(4) . .
Mo9 O37 Mo10 93.2(5) . .
Mo10 O37 Mo5 90.2(4) . .
Si1 O37 Mo5 124.2(7) . .
Si1 O37 Mo9 125.3(7) . .
Si1 O37 Mo10 123.1(7) . .
Mo2 O38 Mo3 91.2(5) . .
Mo2 O38 Mo6 91.5(4) . .
Mo3 O38 Mo6 91.7(4) . .
Si1 O38 Mo2 125.0(7) . .
Si1 O38 Mo3 123.6(7) . .
Si1 O38 Mo6 124.0(7) . .
Mo1 O39 Mo4 92.4(5) . .
Mo1 O39 Mo8 91.9(4) . .
Mo4 O39 Mo8 91.5(4) . .
Si1 O39 Mo1 124.0(7) . .
Si1 O39 Mo4 123.6(7) . .
Si1 O39 Mo8 124.0(7) . .
Mo11 O40 Mo7 91.8(5) . .
Mo12 O40 Mo7 91.6(5) . .
Mo12 O40 Mo11 92.3(5) . .
Si1 O40 Mo7 123.8(7) . .
Si1 O40 Mo11 123.6(7) . .
Si1 O40 Mo12 124.3(7) . .

loop_
_geom_bond_atom_site_label_1
_geom_bond_atom_site_label_2
_geom_bond_distance
_geom_bond_site_symmetry_2
La1 O41 2.582(13) 2_465
La1 O43 2.472(13) .
La1 O45 2.529(12) .
La1 O47 2.506(13) .
La1 O49 2.550(13) .
La1 O50 2.531(13) .
La1 O51 2.715(13) .
La1 O52 2.680(13) .
La1 N2 2.631(15) .
La2 O46 2.515(12) 4_464
La2 O48 2.454(12) .
La2 O53 2.588(13) .
La2 O55 2.518(13) .
La2 O57 2.637(12) .
La2 O58 2.571(13) .
La2 O59 2.532(14) .
La2 O60 2.567(13) .
La2 N3 2.638(15) .
La3 O54 2.591(13) 2_575
La3 O56 2.458(13) .
La3 O61 2.515(12) .
La3 O63 2.510(13) .
La3 O65 2.697(13) .
La3 O66 2.539(13) .
La3 O67 2.644(13) .
La3 O68 2.604(13) .
La3 N4 2.603(15) .
La4 O42 2.530(13) 4_464
La4 O44 2.554(14) 4_464
La4 O62 2.457(13) 4_464
La4 O64 2.465(12) .
La4 O69 2.549(13) .
La4 O70 2.618(12) .
La4 O71 2.597(13) .
La4 O72 2.552(13) .
La4 N1 2.648(15) 4_464
O41 La1 2.582(13) 2_565
O41 C1 1.26(2) .
O42 La4 2.530(13) 4_465
O42 C1 1.27(2) .
O43 C7 1.25(2) .
O44 La4 2.554(14) 4_465
O44 C7 1.28(2) .
O45 C8 1.25(2) .
O46 La2 2.515(12) 4_465
O46 C8 1.25(2) .
O47 C14 1.29(2) .
O48 C14 1.23(2) .
O53 C15 1.24(2) .
O54 La3 2.591(13) 2_475
O54 C15 1.23(2) .
O55 C21 1.25(2) .
O56 C21 1.27(2) .
O61 C22 1.27(2) .
O62 La4 2.457(13) 4_465
O62 C22 1.24(2) .
O63 C28 1.28(2) .
O64 C28 1.28(2) .
N1 La4 2.648(15) 4_465
N1 C2 1.33(2) .
N1 C6 1.36(2) .
N2 C9 1.35(2) .
N2 C13 1.32(2) .
N3 C16 1.37(2) .
N3 C20 1.36(2) .
N4 C23 1.36(2) .
N4 C27 1.35(2) .
C1 C2 1.49(3) .
C2 C3 1.41(3) .
C3 H3 0.9500 .
C3 C4 1.37(3) .
C4 H4 0.9500 .
C4 C5 1.35(3) .
C5 H5 0.9500 .
C5 C6 1.39(3) .
C6 C7 1.49(3) .
C8 C9 1.53(2) .
C9 C10 1.36(3) .
C10 H10 0.9500 .
C10 C11 1.43(3) .
C11 H11 0.9500 .
C11 C12 1.37(3) .
C12 H12 0.9500 .
C12 C13 1.39(3) .
C13 C14 1.52(2) .
C15 C16 1.52(3) .
C16 C17 1.36(3) .
C17 H17 0.9500 .
C17 C18 1.43(3) .
C18 H18 0.9500 .
C18 C19 1.40(3) .
C19 H19 0.9500 .
C19 C20 1.36(3) .
C20 C21 1.51(2) .
C22 C23 1.51(2) .
C23 C24 1.37(3) .
C24 H24 0.9500 .
C24 C25 1.41(3) .
C25 H25 0.9500 .
C25 C26 1.37(3) .
C26 H26 0.9500 .
C26 C27 1.34(3) .
C27 C28 1.50(3) .
Mo1 O1 1.695(13) .
Mo1 O2 1.981(12) .
Mo1 O8 2.039(13) .
Mo1 O9 1.809(13) .
Mo1 O16 1.848(13) .
Mo1 O39 2.333(13) .
Mo2 O2 1.842(12) .
Mo2 O3 1.668(13) .
Mo2 O4 1.833(14) .
Mo2 O10 2.033(13) .
Mo2 O11 2.004(13) .
Mo2 O38 2.313(13) .
Mo3 O4 1.993(13) .
Mo3 O5 1.688(13) .
Mo3 O6 1.974(13) .
Mo3 O12 1.865(13) .
Mo3 O13 1.817(13) .
Mo3 O38 2.366(13) .
Mo4 O6 1.835(13) .
Mo4 O7 1.677(13) .
Mo4 O8 1.855(13) .
Mo4 O14 2.024(14) .
Mo4 O15 2.020(12) .
Mo4 O39 2.346(13) .
Mo5 O9 2.042(13) .
Mo5 O10 1.796(12) .
Mo5 O17 1.668(13) .
Mo5 O21 2.011(13) .
Mo5 O22 1.851(13) .
Mo5 O37 2.370(13) .
Mo6 O11 1.851(13) .
Mo6 O12 2.003(13) .
Mo6 O18 1.665(13) .
Mo6 O23 1.850(13) .
Mo6 O24 1.998(13) .
Mo6 O38 2.367(13) .
Mo7 O13 2.045(13) .
Mo7 O14 1.809(13) .
Mo7 O19 1.691(14) .
Mo7 O25 2.050(14) .
Mo7 O26 1.848(14) .
Mo7 O40 2.356(13) .
Mo8 O15 1.855(13) .
Mo8 O16 2.002(13) .
Mo8 O20 1.669(13) .
Mo8 O27 1.830(13) .
Mo8 O28 1.973(13) .
Mo8 O39 2.357(13) .
Mo9 O21 1.850(14) .
Mo9 O28 1.821(13) .
Mo9 O29 1.693(13) .
Mo9 O30 2.009(13) .
Mo9 O36 2.024(13) .
Mo9 O37 2.313(13) .
Mo10 O22 1.991(13) .
Mo10 O23 1.963(13) .
Mo10 O30 1.896(13) .
Mo10 O31 1.670(13) .
Mo10 O32 1.814(13) .
Mo10 O37 2.348(13) .
Mo11 O24 1.810(13) .
Mo11 O25 1.854(14) .
Mo11 O32 2.021(13) .
Mo11 O33 1.659(13) .
Mo11 O34 2.015(13) .
Mo11 O40 2.339(13) .
Mo12 O26 1.996(14) .
Mo12 O27 2.027(13) .
Mo12 O34 1.837(13) .
Mo12 O35 1.686(13) .
Mo12 O36 1.835(13) .
Mo12 O40 2.314(13) .
Si1 O37 1.630(13) .
Si1 O38 1.606(14) .
Si1 O39 1.632(14) .
Si1 O40 1.648(14) .

loop_
_exptl_oxdiff_crystal_face_indexfrac_h
_exptl_oxdiff_crystal_face_indexfrac_k
_exptl_oxdiff_crystal_face_indexfrac_l
_exptl_oxdiff_crystal_face_x
_exptl_oxdiff_crystal_face_y
_exptl_oxdiff_crystal_face_z
-30.0094 4.9779 -7.0194 0.1816 0.7358 0.6720
30.0063 6.0183 5.0199 0.3074 -0.7796 -0.5630
-11.9941 -3.0433 -27.9840 0.1159 0.9679 -0.2289
11.0145 -17.0163 -15.9740 -0.5240 0.3246 -0.7627
13.4965 -1.9564 27.4864 -0.3187 -0.9429 0.1188
-31.5112 -2.0061 4.4696 -0.2387 0.5377 0.8146
-0.9897 -21.0137 -10.9882 -0.7863 0.4748 -0.4382
25.5067 11.9986 -7.4732 0.6748 -0.4274 -0.5904
-21.0122 -5.9759 22.9620 -0.5614 -0.1024 0.8255
14.0071 12.9739 -21.9696 0.8255 0.1584 -0.5475
-15.5118 18.9928 0.4842 0.7514 0.1369 0.6318
15.0114 -18.9923 0.0149 -0.7582 -0.1394 -0.6111
-3.5121 4.0405 30.4686 -0.1517 -0.7274 0.6605
30.5107 -4.9826 3.5230 -0.1443 -0.6582 -0.7442
10.5145 -5.0362 -29.4635 0.1229 0.5702 -0.8260

loop_
_twin_individual_id
_twin_individual_mass_fraction_refined
1 0.88(2)
2 0.12(2)
